data_4348441
loop_
_publ_author_name
'Macdonald, Charles L. B.'
'Binder, Justin F.'
'Swidan, Ala'aeddeen'
'Nguyen, Jennifer H.'
'Kosnik, Stephanie C.'
'Ellis, Bobby D.'

_publ_section_title
;
 Convenient Preparation and Detailed Analysis of a Series of
 NHC-Stabilized Phosphorus(I) Dyes and Their Derivatives.
;
_journal_issue 14
_journal_name_full 'Inorganic chemistry'
_journal_page_first 7152
_journal_page_last 7166
_journal_paper_doi 10.1021/acs.inorgchem.6b01163
_journal_volume 55
_journal_year 2016
_chemical_formula_moiety '2(C14 H24 Au2 Cl2 N4 P), 3(C4 H8 O), 2(Au Cl2), C H2 Cl2'
_chemical_formula_sum 'C20.5 H37 Au3 Cl5 N4 O1.5 P'
_chemical_formula_weight 1162.66
_space_group_crystal_system monoclinic
_space_group_IT_number 15
_space_group_name_Hall '-C 2yc'
_space_group_name_H-M_alt 'C 1 2/c 1'
_atom_sites_solution_hydrogens geom
_audit_creation_method SHELXL-2014/7
_cell_angle_alpha 90
_cell_angle_beta 95.4220(10)
_cell_angle_gamma 90
_cell_formula_units_Z 8
_cell_length_a 25.2148(14)
_cell_length_b 15.1025(9)
_cell_length_c 16.1781(9)
_cell_measurement_reflns_used 9871
_cell_measurement_temperature 100(2)
_cell_measurement_theta_max 40.24
_cell_measurement_theta_min 2.98
_cell_volume 6133.2(6)
_computing_cell_refinement 'Bruker SAINT'
_computing_data_collection 'Bruker APEX2'
_computing_data_reduction 'Bruker SAINT'
_computing_molecular_graphics 'Bruker SHELXTL'
_computing_publication_material 'Bruker SHELXTL'
_computing_structure_refinement 'SHELXL-2014/7 (Sheldrick, 2014)'
_computing_structure_solution 'SHELXS-97 (Sheldrick 2008)'
_diffrn_ambient_temperature 100(2)
_diffrn_measured_fraction_theta_full 0.998
_diffrn_measured_fraction_theta_max 0.997
_diffrn_measurement_device_type 'Bruker APEX-II CCD'
_diffrn_measurement_method '\f and \w scans'
_diffrn_radiation_type MoK\a
_diffrn_radiation_wavelength 0.71073
_diffrn_reflns_av_R_equivalents 0.0418
_diffrn_reflns_av_unetI/netI 0.0279
_diffrn_reflns_Laue_measured_fraction_full 0.998
_diffrn_reflns_Laue_measured_fraction_max 0.997
_diffrn_reflns_limit_h_max 45
_diffrn_reflns_limit_h_min -45
_diffrn_reflns_limit_k_max 27
_diffrn_reflns_limit_k_min -27
_diffrn_reflns_limit_l_max 29
_diffrn_reflns_limit_l_min -29
_diffrn_reflns_number 139558
_diffrn_reflns_point_group_measured_fraction_full 0.998
_diffrn_reflns_point_group_measured_fraction_max 0.997
_diffrn_reflns_theta_full 25.242
_diffrn_reflns_theta_max 40.367
_diffrn_reflns_theta_min 2.913
_exptl_absorpt_coefficient_mu 14.829
_exptl_absorpt_correction_T_max 0.301
_exptl_absorpt_correction_T_min 0.127
_exptl_absorpt_correction_type multi-scan
_exptl_absorpt_process_details 'SADABS; Bruker,2014'
_exptl_crystal_colour colourless
_exptl_crystal_density_diffrn 2.518
_exptl_crystal_description prism
_exptl_crystal_F_000 4296
_exptl_crystal_size_max 0.300
_exptl_crystal_size_mid 0.102
_exptl_crystal_size_min 0.081
_refine_diff_density_max 2.766
_refine_diff_density_min -3.702
_refine_diff_density_rms 0.240
_refine_ls_extinction_method none
_refine_ls_goodness_of_fit_ref 1.048
_refine_ls_hydrogen_treatment constr
_refine_ls_matrix_type full
_refine_ls_number_parameters 325
_refine_ls_number_reflns 19384
_refine_ls_number_restraints 0
_refine_ls_restrained_S_all 1.048
_refine_ls_R_factor_all 0.0445
_refine_ls_R_factor_gt 0.0294
_refine_ls_shift/su_max 0.014
_refine_ls_shift/su_mean 0.000
_refine_ls_structure_factor_coef Fsqd
_refine_ls_weighting_details 'w=1/[\s^2^(Fo^2^)+(0.0247P)^2^+48.2812P] where P=(Fo^2^+2Fc^2^)/3'
_refine_ls_weighting_scheme calc
_refine_ls_wR_factor_gt 0.0612
_refine_ls_wR_factor_ref 0.0670
_reflns_Friedel_coverage 0.000
_reflns_number_gt 16007
_reflns_number_total 19384
_reflns_threshold_expression 'I > 2\s(I)'
_cod_data_source_file ic6b01163_si_012.cif
_cod_data_source_block shelx
_cod_original_sg_symbol_H-M 'C 2/c'
_cod_original_formula_sum 'C20.50 H37 Au3 Cl5 N4 O1.50 P'
_cod_database_code 4348441
_shelx_shelxl_version_number 2014/7
_shelx_space_group_comment
;
The symmetry employed for this shelxl refinement is uniquely defined
by the following loop, which should always be used as a source of
symmetry information in preference to the above space-group names.
They are only intended as comments.
;
_shelx_estimated_absorpt_t_min 0.095
_shelx_estimated_absorpt_t_max 0.380

loop_
_space_group_symop_operation_xyz
'x, y, z'
'-x, y, -z+1/2'
'x+1/2, y+1/2, z'
'-x+1/2, y+1/2, -z+1/2'
'-x, -y, -z'
'x, -y, z-1/2'
'-x+1/2, -y+1/2, -z'
'x+1/2, -y+1/2, z-1/2'

loop_
_atom_site_label
_atom_site_type_symbol
_atom_site_fract_x
_atom_site_fract_y
_atom_site_fract_z
_atom_site_U_iso_or_equiv
_atom_site_adp_type
_atom_site_occupancy
_atom_site_site_symmetry_order
_atom_site_calc_flag
_atom_site_refinement_flags_posn
_atom_site_refinement_flags_adp
_atom_site_refinement_flags_occupancy
Cl1 Cl 0.01766(3) 0.84525(7) 0.47297(5) 0.02967(18) Uani 1 1 d . . .
Cl2 Cl 0.17101(3) 1.16768(5) 0.26570(4) 0.02103(13) Uani 1 1 d . . .
Cl3 Cl 0.22191(3) 0.85303(5) 0.34419(5) 0.02256(13) Uani 1 1 d . . .
Cl4 Cl 0.30451(3) 1.10587(5) 0.43586(6) 0.02564(15) Uani 1 1 d . . .
Au1 Au 0.08474(2) 0.94546(2) 0.49952(2) 0.01492(2) Uani 1 1 d . . .
Au2 Au 0.16449(2) 1.10821(2) 0.39471(2) 0.01226(2) Uani 1 1 d . . .
Au3 Au 0.26083(2) 0.98197(2) 0.38907(2) 0.01553(2) Uani 1 1 d . . .
P P 0.14551(3) 1.05274(5) 0.51639(4) 0.01163(10) Uani 1 1 d . . .
C11 C 0.11833(10) 1.13410(17) 0.58520(16) 0.0125(4) Uani 1 1 d . . .
N12 N 0.10139(9) 1.21734(16) 0.56860(15) 0.0139(4) Uani 1 1 d . . .
N15 N 0.11111(9) 1.11810(16) 0.66556(14) 0.0134(4) Uani 1 1 d . . .
C13 C 0.08346(11) 1.25402(19) 0.63924(18) 0.0165(4) Uani 1 1 d . . .
C14 C 0.08995(11) 1.1918(2) 0.70027(18) 0.0167(4) Uani 1 1 d . . .
C21 C 0.20691(10) 1.02527(16) 0.58041(16) 0.0117(4) Uani 1 1 d . . .
N22 N 0.22660(9) 0.94443(14) 0.60163(14) 0.0123(3) Uani 1 1 d . . .
N25 N 0.24142(8) 1.08553(14) 0.61596(15) 0.0123(3) Uani 1 1 d . . .
C23 C 0.27388(10) 0.95378(18) 0.65204(18) 0.0147(4) Uani 1 1 d . . .
C24 C 0.28334(10) 1.04269(18) 0.66055(18) 0.0143(4) Uani 1 1 d . . .
C121 C 0.09532(12) 1.2614(2) 0.48753(19) 0.0189(5) Uani 1 1 d . . .
H12A H 0.1293 1.2599 0.4628 0.028 Uiso 1 1 calc R U .
H12B H 0.0845 1.3231 0.4946 0.028 Uiso 1 1 calc R U .
H12C H 0.0680 1.2308 0.4510 0.028 Uiso 1 1 calc R U .
C131 C 0.06102(14) 1.3451(2) 0.6409(2) 0.0254(6) Uani 1 1 d . . .
H13A H 0.0496 1.3572 0.6960 0.038 Uiso 1 1 calc R U .
H13B H 0.0303 1.3499 0.5991 0.038 Uiso 1 1 calc R U .
H13C H 0.0883 1.3881 0.6285 0.038 Uiso 1 1 calc R U .
C141 C 0.07664(13) 1.1941(2) 0.78813(19) 0.0225(6) Uani 1 1 d . . .
H14A H 0.0638 1.2533 0.8011 0.034 Uiso 1 1 calc R U .
H14B H 0.1085 1.1802 0.8252 0.034 Uiso 1 1 calc R U .
H14C H 0.0488 1.1504 0.7958 0.034 Uiso 1 1 calc R U .
C151 C 0.12359(12) 1.0350(2) 0.71072(18) 0.0174(5) Uani 1 1 d . . .
H15A H 0.1200 0.9852 0.6718 0.026 Uiso 1 1 calc R U .
H15B H 0.0989 1.0271 0.7534 0.026 Uiso 1 1 calc R U .
H15C H 0.1602 1.0374 0.7370 0.026 Uiso 1 1 calc R U .
C221 C 0.20435(12) 0.85903(18) 0.57249(18) 0.0164(4) Uani 1 1 d . . .
H22A H 0.1676 0.8540 0.5870 0.025 Uiso 1 1 calc R U .
H22B H 0.2258 0.8109 0.5989 0.025 Uiso 1 1 calc R U .
H22C H 0.2047 0.8552 0.5121 0.025 Uiso 1 1 calc R U .
C231 C 0.30474(13) 0.8773(2) 0.6895(2) 0.0216(5) Uani 1 1 d . . .
H23A H 0.3381 0.8987 0.7188 0.032 Uiso 1 1 calc R U .
H23B H 0.3127 0.8361 0.6456 0.032 Uiso 1 1 calc R U .
H23C H 0.2837 0.8469 0.7288 0.032 Uiso 1 1 calc R U .
C241 C 0.32812(12) 1.0910(2) 0.7061(2) 0.0224(6) Uani 1 1 d . . .
H24A H 0.3498 1.0495 0.7414 0.034 Uiso 1 1 calc R U .
H24B H 0.3140 1.1371 0.7407 0.034 Uiso 1 1 calc R U .
H24C H 0.3501 1.1184 0.6663 0.034 Uiso 1 1 calc R U .
C251 C 0.23691(11) 1.18150(18) 0.6078(2) 0.0176(5) Uani 1 1 d . . .
H25A H 0.2202 1.1964 0.5523 0.026 Uiso 1 1 calc R U .
H25B H 0.2725 1.2081 0.6157 0.026 Uiso 1 1 calc R U .
H25C H 0.2150 1.2045 0.6499 0.026 Uiso 1 1 calc R U .
C51 C 0.0000 0.4041(8) 0.2500 0.126(7) Uani 1 2 d S T P
H51A H 0.0244 0.3658 0.2215 0.152 Uiso 0.5 1 calc R U P
H51B H -0.0244 0.3658 0.2785 0.152 Uiso 0.5 1 calc R U P
Cl5 Cl 0.03645(9) 0.47254(19) 0.32228(18) 0.0995(8) Uani 1 1 d . . .
O30 O 0.1008(3) 0.6001(5) 0.4679(5) 0.114(2) Uani 1 1 d . . .
C31 C 0.0635(3) 0.5767(6) 0.5358(6) 0.089(3) Uani 1 1 d . . .
H31A H 0.0281 0.6039 0.5216 0.107 Uiso 1 1 calc R U .
H31B H 0.0588 0.5117 0.5381 0.107 Uiso 1 1 calc R U .
C32 C 0.0835(4) 0.6053(4) 0.6071(4) 0.067(2) Uani 1 1 d . . .
H32A H 0.1081 0.5608 0.6346 0.080 Uiso 1 1 calc R U .
H32B H 0.0549 0.6175 0.6435 0.080 Uiso 1 1 calc R U .
C33 C 0.1117(4) 0.6854(5) 0.5913(4) 0.072(2) Uani 1 1 d . . .
H33A H 0.1415 0.6947 0.6348 0.086 Uiso 1 1 calc R U .
H33B H 0.0875 0.7370 0.5908 0.086 Uiso 1 1 calc R U .
C34 C 0.1335(2) 0.6742(3) 0.5045(4) 0.0461(12) Uani 1 1 d . . .
H34A H 0.1280 0.7287 0.4707 0.055 Uiso 1 1 calc R U .
H34B H 0.1718 0.6590 0.5103 0.055 Uiso 1 1 calc R U .
O41 O 0.0000 0.9942(3) 0.7500 0.0292(7) Uani 1 2 d S T P
C41 C -0.00642(15) 0.9387(3) 0.6773(2) 0.0302(7) Uani 1 1 d . . .
H41A H 0.0175 0.9583 0.6357 0.036 Uiso 1 1 calc R U .
H41B H -0.0436 0.9408 0.6517 0.036 Uiso 1 1 calc R U .
C42 C 0.0076(3) 0.8480(4) 0.7068(3) 0.0483(13) Uani 1 1 d . . .
H42A H 0.0462 0.8366 0.7056 0.058 Uiso 1 1 calc R U .
H42B H -0.0127 0.8029 0.6725 0.058 Uiso 1 1 calc R U .

loop_
_atom_site_aniso_label
_atom_site_aniso_U_11
_atom_site_aniso_U_22
_atom_site_aniso_U_33
_atom_site_aniso_U_23
_atom_site_aniso_U_13
_atom_site_aniso_U_12
Cl1 0.0229(3) 0.0426(5) 0.0241(4) -0.0089(3) 0.0051(3) -0.0199(3)
Cl2 0.0337(4) 0.0178(3) 0.0120(3) 0.0004(2) 0.0045(2) -0.0062(2)
Cl3 0.0274(3) 0.0147(3) 0.0249(3) -0.0007(2) -0.0014(3) -0.0019(2)
Cl4 0.0242(3) 0.0186(3) 0.0349(4) -0.0056(3) 0.0069(3) -0.0054(2)
Au1 0.01273(4) 0.01969(4) 0.01237(4) -0.00146(3) 0.00131(3) -0.00528(3)
Au2 0.01404(4) 0.01293(4) 0.01000(4) -0.00046(3) 0.00220(3) -0.00172(3)
Au3 0.01610(4) 0.01323(4) 0.01777(5) 0.00031(3) 0.00429(3) 0.00107(3)
P 0.0111(2) 0.0131(3) 0.0108(3) 0.0000(2) 0.00166(19) -0.00083(19)
C11 0.0120(9) 0.0139(9) 0.0120(10) 0.0006(8) 0.0029(7) -0.0001(7)
N12 0.0131(8) 0.0150(9) 0.0139(9) 0.0009(7) 0.0027(7) 0.0016(7)
N15 0.0131(8) 0.0163(9) 0.0111(9) 0.0008(7) 0.0030(7) 0.0006(7)
C13 0.0146(10) 0.0180(11) 0.0173(12) -0.0020(9) 0.0034(8) 0.0017(8)
C14 0.0153(10) 0.0198(11) 0.0154(11) -0.0024(9) 0.0034(8) 0.0010(8)
C21 0.0126(9) 0.0105(9) 0.0120(10) 0.0004(7) 0.0007(7) -0.0011(7)
N22 0.0142(8) 0.0110(8) 0.0114(9) -0.0004(7) 0.0008(7) -0.0005(6)
N25 0.0114(7) 0.0103(8) 0.0149(9) -0.0007(7) 0.0005(7) -0.0017(6)
C23 0.0136(9) 0.0141(10) 0.0161(11) 0.0000(8) 0.0003(8) 0.0019(7)
C24 0.0130(9) 0.0137(9) 0.0160(11) -0.0008(8) 0.0002(8) -0.0002(7)
C121 0.0223(12) 0.0188(11) 0.0155(12) 0.0049(10) 0.0013(9) -0.0008(9)
C131 0.0265(14) 0.0205(13) 0.0300(17) -0.0018(12) 0.0071(12) 0.0089(11)
C141 0.0259(13) 0.0291(15) 0.0134(12) -0.0026(11) 0.0069(10) 0.0045(11)
C151 0.0192(11) 0.0190(11) 0.0139(11) 0.0036(9) 0.0015(9) -0.0003(9)
C221 0.0217(11) 0.0108(9) 0.0167(11) -0.0013(8) 0.0011(9) -0.0027(8)
C231 0.0210(12) 0.0177(12) 0.0251(14) 0.0024(10) -0.0027(10) 0.0048(9)
C241 0.0162(11) 0.0223(13) 0.0273(15) -0.0014(11) -0.0057(10) -0.0054(9)
C251 0.0182(10) 0.0097(9) 0.0244(13) -0.0003(9) -0.0011(9) -0.0018(8)
C51 0.24(2) 0.047(6) 0.096(11) 0.000 0.013(12) 0.000
Cl5 0.0638(11) 0.123(2) 0.1169(19) 0.0027(15) 0.0353(12) 0.0328(12)
O30 0.106(5) 0.112(6) 0.131(6) -0.001(5) 0.047(5) -0.004(4)
C31 0.071(5) 0.083(5) 0.109(7) 0.048(5) -0.012(5) -0.037(4)
C32 0.120(6) 0.052(3) 0.030(2) 0.009(2) 0.012(3) -0.021(4)
C33 0.116(6) 0.061(4) 0.038(3) 0.013(3) 0.010(3) -0.027(4)
C34 0.045(2) 0.035(2) 0.056(3) 0.015(2) -0.006(2) -0.0054(19)
O41 0.0236(15) 0.041(2) 0.0235(17) 0.000 0.0059(13) 0.000
C41 0.0244(14) 0.049(2) 0.0166(14) 0.0006(14) 0.0006(11) 0.0025(14)
C42 0.070(3) 0.046(3) 0.027(2) -0.0077(19) -0.004(2) 0.020(2)

loop_
_atom_type_symbol
_atom_type_description
_atom_type_scat_dispersion_real
_atom_type_scat_dispersion_imag
_atom_type_scat_source
C C 0.0033 0.0016 'International Tables Vol C Tables 4.2.6.8 and 6.1.1.4'
H H 0.0000 0.0000 'International Tables Vol C Tables 4.2.6.8 and 6.1.1.4'
N N 0.0061 0.0033 'International Tables Vol C Tables 4.2.6.8 and 6.1.1.4'
O O 0.0106 0.0060 'International Tables Vol C Tables 4.2.6.8 and 6.1.1.4'
P P 0.1023 0.0942 'International Tables Vol C Tables 4.2.6.8 and 6.1.1.4'
Cl Cl 0.1484 0.1585 'International Tables Vol C Tables 4.2.6.8 and 6.1.1.4'
Au Au -2.0133 8.8022 'International Tables Vol C Tables 4.2.6.8 and 6.1.1.4'

loop_
_geom_angle_atom_site_label_1
_geom_angle_atom_site_label_2
_geom_angle_atom_site_label_3
_geom_angle
_geom_angle_site_symmetry_1
_geom_angle_site_symmetry_3
P Au1 Cl1 174.10(3) . .
P Au2 Cl2 171.75(3) . .
P Au2 Au3 91.668(18) . .
Cl2 Au2 Au3 95.19(2) . .
Cl4 Au3 Cl3 176.39(3) . .
Cl4 Au3 Au2 80.77(2) . .
Cl3 Au3 Au2 102.77(2) . .
C21 P C11 98.82(12) . .
C21 P Au1 116.12(8) . .
C11 P Au1 105.63(8) . .
C21 P Au2 110.13(8) . .
C11 P Au2 114.04(9) . .
Au1 P Au2 111.53(3) . .
N12 C11 N15 106.8(2) . .
N12 C11 P 129.4(2) . .
N15 C11 P 123.8(2) . .
C11 N12 C13 109.4(2) . .
C11 N12 C121 127.4(2) . .
C13 N12 C121 122.8(2) . .
C11 N15 C14 109.9(2) . .
C11 N15 C151 126.0(2) . .
C14 N15 C151 124.1(2) . .
C14 C13 N12 107.3(2) . .
C14 C13 C131 130.1(3) . .
N12 C13 C131 122.6(3) . .
C13 C14 N15 106.7(2) . .
C13 C14 C141 130.8(3) . .
N15 C14 C141 122.5(3) . .
N25 C21 N22 107.1(2) . .
N25 C21 P 124.48(19) . .
N22 C21 P 128.39(19) . .
C21 N22 C23 109.4(2) . .
C21 N22 C221 126.4(2) . .
C23 N22 C221 124.1(2) . .
C21 N25 C24 109.7(2) . .
C21 N25 C251 126.1(2) . .
C24 N25 C251 124.1(2) . .
C24 C23 N22 106.9(2) . .
C24 C23 C231 129.9(3) . .
N22 C23 C231 123.2(2) . .
C23 C24 N25 106.8(2) . .
C23 C24 C241 130.6(3) . .
N25 C24 C241 122.6(2) . .
N12 C121 H12A 109.5 . .
N12 C121 H12B 109.5 . .
H12A C121 H12B 109.5 . .
N12 C121 H12C 109.5 . .
H12A C121 H12C 109.5 . .
H12B C121 H12C 109.5 . .
C13 C131 H13A 109.5 . .
C13 C131 H13B 109.5 . .
H13A C131 H13B 109.5 . .
C13 C131 H13C 109.5 . .
H13A C131 H13C 109.5 . .
H13B C131 H13C 109.5 . .
C14 C141 H14A 109.5 . .
C14 C141 H14B 109.5 . .
H14A C141 H14B 109.5 . .
C14 C141 H14C 109.5 . .
H14A C141 H14C 109.5 . .
H14B C141 H14C 109.5 . .
N15 C151 H15A 109.5 . .
N15 C151 H15B 109.5 . .
H15A C151 H15B 109.5 . .
N15 C151 H15C 109.5 . .
H15A C151 H15C 109.5 . .
H15B C151 H15C 109.5 . .
N22 C221 H22A 109.5 . .
N22 C221 H22B 109.5 . .
H22A C221 H22B 109.5 . .
N22 C221 H22C 109.5 . .
H22A C221 H22C 109.5 . .
H22B C221 H22C 109.5 . .
C23 C231 H23A 109.5 . .
C23 C231 H23B 109.5 . .
H23A C231 H23B 109.5 . .
C23 C231 H23C 109.5 . .
H23A C231 H23C 109.5 . .
H23B C231 H23C 109.5 . .
C24 C241 H24A 109.5 . .
C24 C241 H24B 109.5 . .
H24A C241 H24B 109.5 . .
C24 C241 H24C 109.5 . .
H24A C241 H24C 109.5 . .
H24B C241 H24C 109.5 . .
N25 C251 H25A 109.5 . .
N25 C251 H25B 109.5 . .
H25A C251 H25B 109.5 . .
N25 C251 H25C 109.5 . .
H25A C251 H25C 109.5 . .
H25B C251 H25C 109.5 . .
Cl5 C51 Cl5 107.8(7) 2 .
Cl5 C51 H51A 110.2 2 .
Cl5 C51 H51A 110.2 . .
Cl5 C51 H51B 110.2 2 .
Cl5 C51 H51B 110.2 . .
H51A C51 H51B 108.5 . .
C34 O30 C31 103.9(6) . .
C32 C31 O30 110.2(7) . .
C32 C31 H31A 109.6 . .
O30 C31 H31A 109.6 . .
C32 C31 H31B 109.6 . .
O30 C31 H31B 109.6 . .
H31A C31 H31B 108.1 . .
C31 C32 C33 106.2(5) . .
C31 C32 H32A 110.5 . .
C33 C32 H32A 110.5 . .
C31 C32 H32B 110.5 . .
C33 C32 H32B 110.5 . .
H32A C32 H32B 108.7 . .
C32 C33 C34 106.9(6) . .
C32 C33 H33A 110.3 . .
C34 C33 H33A 110.3 . .
C32 C33 H33B 110.3 . .
C34 C33 H33B 110.3 . .
H33A C33 H33B 108.6 . .
O30 C34 C33 102.2(5) . .
O30 C34 H34A 111.3 . .
C33 C34 H34A 111.3 . .
O30 C34 H34B 111.3 . .
C33 C34 H34B 111.3 . .
H34A C34 H34B 109.2 . .
C41 O41 C41 108.8(4) . 2_556
O41 C41 C42 105.7(3) . .
O41 C41 H41A 110.6 . .
C42 C41 H41A 110.6 . .
O41 C41 H41B 110.6 . .
C42 C41 H41B 110.6 . .
H41A C41 H41B 108.7 . .
C41 C42 C42 103.2(3) . 2_556
C41 C42 H42A 111.1 . .
C42 C42 H42A 111.1 2_556 .
C41 C42 H42B 111.1 . .
C42 C42 H42B 111.1 2_556 .
H42A C42 H42B 109.1 . .

loop_
_geom_bond_atom_site_label_1
_geom_bond_atom_site_label_2
_geom_bond_distance
_geom_bond_site_symmetry_2
Cl1 Au1 2.2800(7) .
Cl2 Au2 2.2922(7) .
Cl3 Au3 2.2690(7) .
Cl4 Au3 2.2648(8) .
Au1 P 2.2290(7) .
Au2 P 2.2326(7) .
Au2 Au3 3.09616(19) .
P C21 1.827(3) .
P C11 1.834(3) .
C11 N12 1.346(3) .
C11 N15 1.351(3) .
N12 C13 1.384(4) .
N12 C121 1.466(4) .
N15 C14 1.377(4) .
N15 C151 1.471(4) .
C13 C14 1.361(4) .
C13 C131 1.488(4) .
C14 C141 1.491(4) .
C21 N25 1.350(3) .
C21 N22 1.350(3) .
N22 C23 1.387(3) .
N22 C221 1.466(3) .
N25 C24 1.383(3) .
N25 C251 1.459(3) .
C23 C24 1.368(4) .
C23 C231 1.489(4) .
C24 C241 1.481(4) .
C121 H12A 0.9800 .
C121 H12B 0.9800 .
C121 H12C 0.9800 .
C131 H13A 0.9800 .
C131 H13B 0.9800 .
C131 H13C 0.9800 .
C141 H14A 0.9800 .
C141 H14B 0.9800 .
C141 H14C 0.9800 .
C151 H15A 0.9800 .
C151 H15B 0.9800 .
C151 H15C 0.9800 .
C221 H22A 0.9800 .
C221 H22B 0.9800 .
C221 H22C 0.9800 .
C231 H23A 0.9800 .
C231 H23B 0.9800 .
C231 H23C 0.9800 .
C241 H24A 0.9800 .
C241 H24B 0.9800 .
C241 H24C 0.9800 .
C251 H25A 0.9800 .
C251 H25B 0.9800 .
C251 H25C 0.9800 .
C51 Cl5 1.754(8) 2
C51 Cl5 1.754(8) .
C51 H51A 0.9900 .
C51 H51B 0.9900 .
O30 C34 1.480(9) .
O30 C31 1.553(11) .
C31 C32 1.289(11) .
C31 H31A 0.9900 .
C31 H31B 0.9900 .
C32 C33 1.439(9) .
C32 H32A 0.9900 .
C32 H32B 0.9900 .
C33 C34 1.563(9) .
C33 H33A 0.9900 .
C33 H33B 0.9900 .
C34 H34A 0.9900 .
C34 H34B 0.9900 .
O41 C41 1.441(5) .
O41 C41 1.441(5) 2_556
C41 C42 1.482(7) .
C41 H41A 0.9900 .
C41 H41B 0.9900 .
C42 C42 1.485(10) 2_556
C42 H42A 0.9900 .
C42 H42B 0.9900 .

loop_
_geom_hbond_atom_site_label_D
_geom_hbond_atom_site_label_H
_geom_hbond_atom_site_label_A
_geom_hbond_distance_DH
_geom_hbond_distance_HA
_geom_hbond_distance_DA
_geom_hbond_angle_DHA
_geom_hbond_site_symmetry_A
C121 H12C Cl1 0.98 2.83 3.386(3) 116.8 5_576
C131 H13C Cl4 0.98 2.99 3.792(4) 140.0 7_576
C141 H14B Cl3 0.98 2.89 3.758(3) 148.1 6_576
C151 H15B O41 0.98 2.54 3.297(3) 134.2 .
C151 H15C Cl3 0.98 2.77 3.558(3) 138.1 6_576
C221 H22B Cl3 0.98 2.91 3.880(3) 169.4 7_566
C221 H22C Cl3 0.98 2.79 3.762(3) 171.3 .
C231 H23B Cl3 0.98 3.00 3.575(3) 119.0 7_566
C231 H23C Cl2 0.98 2.97 3.760(4) 138.9 6_576
C241 H24B Cl2 0.98 2.98 3.673(3) 129.0 7_576
C251 H25B Cl2 0.98 2.95 3.724(3) 136.5 7_576
C32 H32B Cl5 0.99 2.77 3.533(8) 133.8 5_566
C33 H33B Cl1 0.99 2.96 3.776(8) 140.2 .

loop_
_geom_torsion_atom_site_label_1
_geom_torsion_atom_site_label_2
_geom_torsion_atom_site_label_3
_geom_torsion_atom_site_label_4
_geom_torsion
_geom_torsion_site_symmetry_1
_geom_torsion_site_symmetry_4
C21 P C11 N12 127.4(2) . .
Au1 P C11 N12 -112.2(2) . .
Au2 P C11 N12 10.6(3) . .
C21 P C11 N15 -53.6(2) . .
Au1 P C11 N15 66.8(2) . .
Au2 P C11 N15 -170.39(19) . .
N15 C11 N12 C13 0.1(3) . .
P C11 N12 C13 179.3(2) . .
N15 C11 N12 C121 -172.3(3) . .
P C11 N12 C121 6.9(4) . .
N12 C11 N15 C14 -0.6(3) . .
P C11 N15 C14 -179.78(19) . .
N12 C11 N15 C151 179.4(2) . .
P C11 N15 C151 0.2(4) . .
C11 N12 C13 C14 0.4(3) . .
C121 N12 C13 C14 173.2(3) . .
C11 N12 C13 C131 -178.7(3) . .
C121 N12 C13 C131 -5.9(4) . .
N12 C13 C14 N15 -0.7(3) . .
C131 C13 C14 N15 178.3(3) . .
N12 C13 C14 C141 -178.7(3) . .
C131 C13 C14 C141 0.3(6) . .
C11 N15 C14 C13 0.8(3) . .
C151 N15 C14 C13 -179.2(2) . .
C11 N15 C14 C141 179.0(3) . .
C151 N15 C14 C141 -1.0(4) . .
C11 P C21 N25 -49.0(2) . .
Au1 P C21 N25 -161.31(19) . .
Au2 P C21 N25 70.7(2) . .
C11 P C21 N22 130.8(2) . .
Au1 P C21 N22 18.5(3) . .
Au2 P C21 N22 -109.5(2) . .
N25 C21 N22 C23 0.7(3) . .
P C21 N22 C23 -179.1(2) . .
N25 C21 N22 C221 -175.5(2) . .
P C21 N22 C221 4.7(4) . .
N22 C21 N25 C24 -0.3(3) . .
P C21 N25 C24 179.5(2) . .
N22 C21 N25 C251 178.2(3) . .
P C21 N25 C251 -2.0(4) . .
C21 N22 C23 C24 -0.8(3) . .
C221 N22 C23 C24 175.5(2) . .
C21 N22 C23 C231 177.2(3) . .
C221 N22 C23 C231 -6.5(4) . .
N22 C23 C24 N25 0.6(3) . .
C231 C23 C24 N25 -177.3(3) . .
N22 C23 C24 C241 -178.9(3) . .
C231 C23 C24 C241 3.2(5) . .
C21 N25 C24 C23 -0.2(3) . .
C251 N25 C24 C23 -178.7(3) . .
C21 N25 C24 C241 179.4(3) . .
C251 N25 C24 C241 0.9(4) . .
C34 O30 C31 C32 -21.1(10) . .
O30 C31 C32 C33 32.8(11) . .
C31 C32 C33 C34 -31.8(10) . .
C31 O30 C34 C33 0.6(7) . .
C32 C33 C34 O30 17.4(8) . .
C41 O41 C41 C42 -11.7(3) 2_556 .
O41 C41 C42 C42 30.1(6) . 2_556
